data_4346112
loop_
_publ_author_name
'Knorr, Michael'
'Bonnot, Antoine'
'Lapprand, Antony'
'Khatyr, Abderrahim'
'Strohmann, Carsten'
'Kubicki, Marek M.'
'Rousselin, Yoann'
'Harvey, Pierre D.'

_publ_section_title
;
 Reactivity of CuI and CuBr toward dialkyl sulfides RSR: from discrete
 molecular Cu4I4S4 and Cu8I8S6 clusters to luminescent copper(I)
 coordination polymers.
;
_journal_issue 8
_journal_name_full 'Inorganic chemistry'
_journal_page_first 4076
_journal_page_last 4093
_journal_paper_doi 10.1021/acs.inorgchem.5b00327
_journal_volume 54
_journal_year 2015
_chemical_formula_moiety 'C12 H30 Cu4 I4 S3'
_chemical_formula_sum 'C12 H30 Cu4 I4 S3'
_chemical_formula_weight 1032.30
_space_group_IT_number 14
_space_group_name_Hall '-P 2ybc'
_space_group_name_H-M_alt 'P 1 21/c 1'
_symmetry_cell_setting monoclinic
_symmetry_space_group_name_Hall '-P 2ybc'
_symmetry_space_group_name_H-M 'P 1 21/c 1'
_atom_sites_solution_hydrogens geom
_atom_sites_solution_primary direct
_atom_sites_solution_secondary difmap
_audit_creation_method SHELXL-97
_cell_angle_alpha 90.00
_cell_angle_beta 129.354(2)
_cell_angle_gamma 90.00
_cell_formula_units_Z 4
_cell_length_a 14.3205(6)
_cell_length_b 11.2092(6)
_cell_length_c 21.6961(9)
_cell_measurement_reflns_used 8648
_cell_measurement_temperature 195(2)
_cell_measurement_theta_max 34.5996
_cell_measurement_theta_min 2.5855
_cell_volume 2693.0(2)
_computing_cell_refinement 'SAINT V7.68A integration software'
_computing_data_collection 'Bruker APEX2 software'
_computing_data_reduction 'SORTAV (Blessing, 1995)'
_computing_molecular_graphics 'ORTEP3 (Farrugia,1997)'
_computing_publication_material 'WinGX publication routines (Farrugia, 1999)'
_computing_structure_refinement 'SHELXL-97 (Sheldrick, 1997)'
_computing_structure_solution 'SIR92 (Altomare et al., 1993)'
_diffrn_ambient_temperature 195(2)
_diffrn_detector_area_resol_mean 9
_diffrn_measured_fraction_theta_full 0.978
_diffrn_measured_fraction_theta_max 0.978
_diffrn_measurement_device_type 'Bruker APEX-II'
_diffrn_measurement_method '\f or \w oscillation scans'
_diffrn_radiation_monochromator graphite
_diffrn_radiation_source 'fine-focus sealed tube'
_diffrn_radiation_type MoK\a
_diffrn_radiation_wavelength 0.71073
_diffrn_reflns_av_R_equivalents 0.0556
_diffrn_reflns_av_sigmaI/netI 0.0678
_diffrn_reflns_limit_h_max 24
_diffrn_reflns_limit_h_min -20
_diffrn_reflns_limit_k_max 19
_diffrn_reflns_limit_k_min -18
_diffrn_reflns_limit_l_max 16
_diffrn_reflns_limit_l_min -37
_diffrn_reflns_number 46064
_diffrn_reflns_theta_full 38.12
_diffrn_reflns_theta_max 38.12
_diffrn_reflns_theta_min 2.31
_exptl_absorpt_coefficient_mu 7.931
_exptl_absorpt_correction_T_max 0.748
_exptl_absorpt_correction_T_min 0.319
_exptl_absorpt_correction_type multi-scan
_exptl_absorpt_process_details
;
SADABS-2008/1 - Bruker AXS area detector scaling and absorption correction
;
_exptl_crystal_colour colourless
_exptl_crystal_density_diffrn 2.546
_exptl_crystal_density_method 'not measured'
_exptl_crystal_description prism
_exptl_crystal_F_000 1912
_exptl_crystal_size_max 0.37
_exptl_crystal_size_mid 0.20
_exptl_crystal_size_min 0.15
_refine_diff_density_max 2.776
_refine_diff_density_min -2.440
_refine_diff_density_rms 0.242
_refine_ls_extinction_method none
_refine_ls_goodness_of_fit_ref 1.010
_refine_ls_hydrogen_treatment noref
_refine_ls_matrix_type full
_refine_ls_number_constraints 0
_refine_ls_number_parameters 214
_refine_ls_number_reflns 14477
_refine_ls_number_restraints 0
_refine_ls_restrained_S_all 1.010
_refine_ls_R_factor_all 0.0988
_refine_ls_R_factor_gt 0.0465
_refine_ls_shift/su_max 0.001
_refine_ls_shift/su_mean 0.000
_refine_ls_structure_factor_coef Fsqd
_refine_ls_weighting_details 'calc w=1/[\s^2^(Fo^2^)+(0.0404P)^2^+7.1131P] where P=(Fo^2^+2Fc^2^)/3'
_refine_ls_weighting_scheme calc
_refine_ls_wR_factor_gt 0.0971
_refine_ls_wR_factor_ref 0.1212
_reflns_number_gt 8697
_reflns_number_total 14477
_reflns_threshold_expression >2sigma(I)
_cod_data_source_file ic5b00327_si_001.cif
_cod_data_source_block 11mk2911_195k_0m_compound_5
_cod_original_sg_symbol_H-M 'P 21/c'
_cod_database_code 4346112
_exptl_absorpt_sadabs_rint_before 0.118
_exptl_absorpt_sadabs_rint_after 0.056
_exptl_absorpt_sadabs_max_resol 0.100
_exptl_absorpt_sadabs_threshold 1.500
_exptl_absorpt_sadabs_restraint_esd 0.005
_exptl_absorpt_sadabs_lambda/2_factor 0.002
_exptl_absorpt_sadabs_max_odd_harmonic 3
_exptl_absorpt_sadabs_max_even_harmonic 6
_exptl_absorpt_sadabs_input_reflns 47373
_exptl_absorpt_sadabs_corrected_reflns 47222

loop_
_symmetry_equiv_pos_as_xyz
'x, y, z'
'-x, y+1/2, -z+1/2'
'-x, -y, -z'
'x, -y-1/2, z-1/2'

loop_
_atom_site_label
_atom_site_type_symbol
_atom_site_fract_x
_atom_site_fract_y
_atom_site_fract_z
_atom_site_U_iso_or_equiv
_atom_site_adp_type
_atom_site_occupancy
_atom_site_symmetry_multiplicity
_atom_site_calc_flag
_atom_site_refinement_flags
C1 C 0.2401(5) -0.7039(5) -0.1303(3) 0.0333(10) Uani 1 1 d .
H1 H 0.2089 -0.7189 -0.1018 0.050 Uiso 1 1 calc R
H2 H 0.3215 -0.6700 -0.0934 0.050 Uiso 1 1 calc R
H3 H 0.2432 -0.7790 -0.1520 0.050 Uiso 1 1 calc R
C2 C 0.2118(4) -0.5884(4) -0.2563(3) 0.0250(8) Uani 1 1 d .
H9 H 0.2156 -0.6688 -0.2736 0.030 Uiso 1 1 calc R
H10 H 0.1599 -0.5381 -0.3046 0.030 Uiso 1 1 calc R
C3 C 0.3381(4) -0.5356(5) -0.2024(3) 0.0308(10) Uani 1 1 d .
H4 H 0.3937 -0.5917 -0.1582 0.037 Uiso 1 1 calc R
H5 H 0.3372 -0.4602 -0.1790 0.037 Uiso 1 1 calc R
C4 C 0.3840(6) -0.5111(6) -0.2485(4) 0.0467(15) Uani 1 1 d .
H6 H 0.3286 -0.4562 -0.2926 0.070 Uiso 1 1 calc R
H7 H 0.3880 -0.5863 -0.2698 0.070 Uiso 1 1 calc R
H8 H 0.4646 -0.4753 -0.2127 0.070 Uiso 1 1 calc R
C5 C 0.4024(5) -0.0071(5) -0.1406(3) 0.0349(11) Uani 1 1 d .
H16 H 0.3387 -0.0380 -0.1950 0.042 Uiso 1 1 calc R
H17 H 0.3652 0.0548 -0.1297 0.042 Uiso 1 1 calc R
C6 C 0.4984(6) 0.0507(7) -0.1390(4) 0.0484(15) Uani 1 1 d .
H14 H 0.5333 -0.0099 -0.1524 0.058 Uiso 1 1 calc R
H15 H 0.5638 0.0794 -0.0843 0.058 Uiso 1 1 calc R
C7 C 0.4524(7) 0.1544(6) -0.1964(5) 0.0549(18) Uani 1 1 d .
H11 H 0.5167 0.1825 -0.1968 0.082 Uiso 1 1 calc R
H12 H 0.4276 0.2194 -0.1793 0.082 Uiso 1 1 calc R
H13 H 0.3830 0.1285 -0.2500 0.082 Uiso 1 1 calc R
C8 C 0.5012(6) -0.2362(6) -0.1077(5) 0.0476(15) Uani 1 1 d .
H18 H 0.5769 -0.2099 -0.0950 0.071 Uiso 1 1 calc R
H19 H 0.4388 -0.2438 -0.1656 0.071 Uiso 1 1 calc R
H20 H 0.5136 -0.3137 -0.0825 0.071 Uiso 1 1 calc R
C9 C 0.0276(5) -0.3007(6) 0.0274(3) 0.0372(12) Uani 1 1 d .
H21 H -0.0098 -0.3652 -0.0129 0.045 Uiso 1 1 calc R
H27 H 0.0280 -0.3260 0.0712 0.045 Uiso 1 1 calc R
C10 C -0.0458(6) -0.1879(6) -0.0101(4) 0.0496(16) Uani 1 1 d .
H22 H -0.0388 -0.1583 -0.0500 0.060 Uiso 1 1 calc R
H26 H -0.0128 -0.1259 0.0315 0.060 Uiso 1 1 calc R
C11 C -0.1779(7) -0.2084(9) -0.0502(5) 0.068(2) Uani 1 1 d .
H23 H -0.1845 -0.2478 -0.0128 0.102 Uiso 1 1 calc R
H24 H -0.2145 -0.2590 -0.0973 0.102 Uiso 1 1 calc R
H25 H -0.2201 -0.1316 -0.0665 0.102 Uiso 1 1 calc R
C12 C 0.2420(8) -0.4206(8) 0.1114(5) 0.070(3) Uani 1 1 d .
H28 H 0.2337 -0.4335 0.1525 0.105 Uiso 1 1 calc R
H29 H 0.3276 -0.4232 0.1359 0.105 Uiso 1 1 calc R
H30 H 0.1982 -0.4832 0.0709 0.105 Uiso 1 1 calc R
Cu1 Cu 0.16938(6) -0.27539(6) -0.04503(4) 0.03079(13) Uani 1 1 d .
Cu2 Cu 0.27809(6) -0.20463(6) -0.10401(4) 0.03247(14) Uani 1 1 d .
Cu3 Cu 0.15099(5) -0.41324(5) -0.16100(3) 0.02500(11) Uani 1 1 d .
Cu4 Cu 0.03632(5) -0.20056(6) -0.19664(3) 0.02681(12) Uani 1 1 d .
I1 I -0.03549(3) -0.39575(3) -0.163137(17) 0.02400(6) Uani 1 1 d .
I2 I 0.35670(3) -0.40053(3) -0.010985(17) 0.02908(7) Uani 1 1 d .
I3 I 0.13363(3) -0.26025(3) -0.262293(17) 0.02550(6) Uani 1 1 d .
I4 I 0.16720(3) -0.04372(3) -0.080533(19) 0.02959(7) Uani 1 1 d .
S1 S 0.14252(9) -0.60062(10) -0.21025(6) 0.02044(18) Uani 1 1 d .
S2 S 0.45372(12) -0.12769(13) -0.07056(8) 0.0337(3) Uani 1 1 d .
S3 S 0.18031(13) -0.27723(15) 0.06567(8) 0.0373(3) Uani 1 1 d .

loop_
_atom_site_aniso_label
_atom_site_aniso_U_11
_atom_site_aniso_U_22
_atom_site_aniso_U_33
_atom_site_aniso_U_23
_atom_site_aniso_U_13
_atom_site_aniso_U_12
C1 0.035(3) 0.033(3) 0.027(2) 0.0087(19) 0.017(2) 0.008(2)
C2 0.024(2) 0.030(2) 0.0254(19) -0.0033(16) 0.0178(17) -0.0012(16)
C3 0.022(2) 0.037(3) 0.035(2) -0.003(2) 0.019(2) -0.0029(18)
C4 0.038(3) 0.056(4) 0.059(4) -0.003(3) 0.038(3) -0.006(3)
C5 0.028(2) 0.035(3) 0.045(3) 0.003(2) 0.024(2) 0.004(2)
C6 0.035(3) 0.056(4) 0.051(4) 0.013(3) 0.026(3) 0.003(3)
C7 0.073(5) 0.033(3) 0.084(5) 0.011(3) 0.061(5) 0.006(3)
C8 0.048(4) 0.033(3) 0.074(5) 0.002(3) 0.044(4) 0.002(2)
C9 0.040(3) 0.055(4) 0.027(2) -0.005(2) 0.026(2) -0.003(2)
C10 0.055(4) 0.056(4) 0.052(4) -0.005(3) 0.041(3) 0.007(3)
C11 0.051(4) 0.099(7) 0.061(5) -0.007(4) 0.039(4) 0.012(4)
C12 0.066(5) 0.099(7) 0.058(4) 0.045(4) 0.046(4) 0.031(5)
Cu1 0.0329(3) 0.0393(4) 0.0261(3) 0.0031(2) 0.0215(3) 0.0029(3)
Cu2 0.0259(3) 0.0396(4) 0.0358(3) -0.0009(3) 0.0214(3) -0.0014(2)
Cu3 0.0271(3) 0.0262(3) 0.0234(2) -0.0006(2) 0.0168(2) 0.0023(2)
Cu4 0.0212(3) 0.0318(3) 0.0261(3) 0.0030(2) 0.0143(2) 0.0044(2)
I1 0.02415(13) 0.02638(14) 0.02655(13) -0.00008(10) 0.01846(11) -0.00162(10)
I2 0.02187(13) 0.03667(17) 0.01918(12) 0.00146(11) 0.00853(10) 0.00626(11)
I3 0.02991(14) 0.02980(15) 0.02264(12) 0.00382(10) 0.01943(12) 0.00360(11)
I4 0.03157(16) 0.02492(15) 0.03194(15) -0.00488(11) 0.01998(13) -0.00076(11)
S1 0.0182(4) 0.0238(5) 0.0194(4) -0.0012(4) 0.0120(4) -0.0002(4)
S2 0.0243(5) 0.0402(7) 0.0340(6) -0.0019(5) 0.0173(5) -0.0033(5)
S3 0.0358(7) 0.0544(9) 0.0238(5) -0.0006(5) 0.0199(5) -0.0017(6)

loop_
_atom_type_symbol
_atom_type_description
_atom_type_scat_dispersion_real
_atom_type_scat_dispersion_imag
_atom_type_scat_source
C C 0.0033 0.0016 'International Tables Vol C Tables 4.2.6.8 and 6.1.1.4'
H H 0.0000 0.0000 'International Tables Vol C Tables 4.2.6.8 and 6.1.1.4'
Cu Cu 0.3201 1.2651 'International Tables Vol C Tables 4.2.6.8 and 6.1.1.4'
I I -0.4742 1.8119 'International Tables Vol C Tables 4.2.6.8 and 6.1.1.4'
S S 0.1246 0.1234 'International Tables Vol C Tables 4.2.6.8 and 6.1.1.4'

loop_
_geom_angle_atom_site_label_1
_geom_angle_atom_site_label_2
_geom_angle_atom_site_label_3
_geom_angle
_geom_angle_site_symmetry_1
_geom_angle_site_symmetry_3
S1 C1 H1 109.5 . .
S1 C1 H2 109.5 . .
H1 C1 H2 109.5 . .
S1 C1 H3 109.5 . .
H1 C1 H3 109.5 . .
H2 C1 H3 109.5 . .
C3 C2 S1 114.0(3) . .
C3 C2 H9 108.8 . .
S1 C2 H9 108.8 . .
C3 C2 H10 108.8 . .
S1 C2 H10 108.8 . .
H9 C2 H10 107.7 . .
C2 C3 C4 111.1(4) . .
C2 C3 H4 109.4 . .
C4 C3 H4 109.4 . .
C2 C3 H5 109.4 . .
C4 C3 H5 109.4 . .
H4 C3 H5 108.0 . .
C3 C4 H6 109.5 . .
C3 C4 H7 109.5 . .
H6 C4 H7 109.5 . .
C3 C4 H8 109.5 . .
H6 C4 H8 109.5 . .
H7 C4 H8 109.5 . .
C6 C5 S2 115.2(4) . .
C6 C5 H16 108.5 . .
S2 C5 H16 108.5 . .
C6 C5 H17 108.5 . .
S2 C5 H17 108.5 . .
H16 C5 H17 107.5 . .
C5 C6 C7 113.4(5) . .
C5 C6 H14 108.9 . .
C7 C6 H14 108.9 . .
C5 C6 H15 108.9 . .
C7 C6 H15 108.9 . .
H14 C6 H15 107.7 . .
C6 C7 H11 109.5 . .
C6 C7 H12 109.5 . .
H11 C7 H12 109.5 . .
C6 C7 H13 109.5 . .
H11 C7 H13 109.5 . .
H12 C7 H13 109.5 . .
S2 C8 H18 109.5 . .
S2 C8 H19 109.5 . .
H18 C8 H19 109.5 . .
S2 C8 H20 109.5 . .
H18 C8 H20 109.5 . .
H19 C8 H20 109.5 . .
C10 C9 S3 110.7(5) . .
C10 C9 H21 109.5 . .
S3 C9 H21 109.5 . .
C10 C9 H27 109.5 . .
S3 C9 H27 109.5 . .
H21 C9 H27 108.1 . .
C9 C10 C11 111.8(6) . .
C9 C10 H22 109.3 . .
C11 C10 H22 109.3 . .
C9 C10 H26 109.3 . .
C11 C10 H26 109.3 . .
H22 C10 H26 107.9 . .
C10 C11 H23 109.5 . .
C10 C11 H24 109.5 . .
H23 C11 H24 109.5 . .
C10 C11 H25 109.5 . .
H23 C11 H25 109.5 . .
H24 C11 H25 109.5 . .
S3 C12 H28 109.5 . .
S3 C12 H29 109.5 . .
H28 C12 H29 109.5 . .
S3 C12 H30 109.5 . .
H28 C12 H30 109.5 . .
H29 C12 H30 109.5 . .
S3 Cu1 I2 108.24(4) . .
S3 Cu1 Cu4 143.69(5) . .
I2 Cu1 Cu4 108.04(2) . .
S3 Cu1 Cu2 145.26(5) . .
I2 Cu1 Cu2 60.34(2) . .
Cu4 Cu1 Cu2 59.97(2) . .
S3 Cu1 I4 106.63(5) . .
I2 Cu1 I4 114.18(3) . .
Cu4 Cu1 I4 58.65(2) . .
Cu2 Cu1 I4 59.08(2) . .
S3 Cu1 I1 107.21(4) . .
I2 Cu1 I1 106.96(2) . .
Cu4 Cu1 I1 59.94(2) . .
Cu2 Cu1 I1 107.53(3) . .
I4 Cu1 I1 113.31(2) . .
S3 Cu1 Cu3 146.20(5) . .
I2 Cu1 Cu3 58.018(18) . .
Cu4 Cu1 Cu3 59.04(2) . .
Cu2 Cu1 Cu3 59.41(2) . .
I4 Cu1 Cu3 107.13(2) . .
I1 Cu1 Cu3 56.980(19) . .
S2 Cu2 I4 110.62(5) . .
S2 Cu2 Cu4 149.76(5) . .
I4 Cu2 Cu4 59.20(2) . .
S2 Cu2 Cu1 144.01(5) . .
I4 Cu2 Cu1 60.78(2) . .
Cu4 Cu2 Cu1 59.98(2) . .
S2 Cu2 I2 102.43(4) . .
I4 Cu2 I2 115.19(2) . .
Cu4 Cu2 I2 107.59(3) . .
Cu1 Cu2 I2 59.76(2) . .
S2 Cu2 I3 106.72(4) . .
I4 Cu2 I3 109.14(2) . .
Cu4 Cu2 I3 58.210(19) . .
Cu1 Cu2 I3 109.03(3) . .
I2 Cu2 I3 112.27(3) . .
S2 Cu2 Cu3 138.26(5) . .
I4 Cu2 Cu3 111.12(3) . .
Cu4 Cu2 Cu3 60.16(2) . .
Cu1 Cu2 Cu3 62.72(2) . .
I2 Cu2 Cu3 58.93(2) . .
I3 Cu2 Cu3 58.595(19) . .
S1 Cu3 I1 107.50(3) . .
S1 Cu3 I2 107.70(3) . .
I1 Cu3 I2 109.76(2) . .
S1 Cu3 I3 104.56(3) . .
I1 Cu3 I3 111.79(2) . .
I2 Cu3 I3 115.06(2) . .
S1 Cu3 Cu4 144.77(4) . .
I1 Cu3 Cu4 60.586(19) . .
I2 Cu3 Cu4 107.51(2) . .
I3 Cu3 Cu4 58.538(19) . .
S1 Cu3 Cu2 143.85(4) . .
I1 Cu3 Cu2 108.65(2) . .
I2 Cu3 Cu2 59.93(2) . .
I3 Cu3 Cu2 60.69(2) . .
Cu4 Cu3 Cu2 59.07(2) . .
S1 Cu3 Cu1 148.60(4) . .
I1 Cu3 Cu1 59.839(19) . .
I2 Cu3 Cu1 58.430(19) . .
I3 Cu3 Cu1 106.84(3) . .
Cu4 Cu3 Cu1 58.00(2) . .
Cu2 Cu3 Cu1 57.88(2) . .
S1 Cu4 I3 108.89(3) 2_554 .
S1 Cu4 I4 103.55(4) 2_554 .
I3 Cu4 I4 112.74(2) . .
S1 Cu4 Cu2 148.40(4) 2_554 .
I3 Cu4 Cu2 61.76(2) . .
I4 Cu4 Cu2 59.89(2) . .
S1 Cu4 Cu1 139.05(4) 2_554 .
I3 Cu4 Cu1 112.05(3) . .
I4 Cu4 Cu1 61.04(2) . .
Cu2 Cu4 Cu1 60.06(2) . .
S1 Cu4 I1 103.16(3) 2_554 .
I3 Cu4 I1 111.19(2) . .
I4 Cu4 I1 116.31(2) . .
Cu2 Cu4 I1 108.34(3) . .
Cu1 Cu4 I1 60.89(2) . .
S1 Cu4 Cu3 144.12(4) 2_554 .
I3 Cu4 Cu3 59.928(18) . .
I4 Cu4 Cu3 112.21(2) . .
Cu2 Cu4 Cu3 60.77(2) . .
Cu1 Cu4 Cu3 62.96(2) . .
I1 Cu4 Cu3 58.507(19) . .
Cu3 I1 Cu4 60.907(19) . .
Cu3 I1 Cu1 63.181(19) . .
Cu4 I1 Cu1 59.166(19) . .
Cu3 I2 Cu1 63.552(19) . .
Cu3 I2 Cu2 61.13(2) . .
Cu1 I2 Cu2 59.898(19) . .
Cu4 I3 Cu3 61.534(19) . .
Cu4 I3 Cu2 60.026(19) . .
Cu3 I3 Cu2 60.72(2) . .
Cu4 I4 Cu2 60.91(2) . .
Cu4 I4 Cu1 60.32(2) . .
Cu2 I4 Cu1 60.15(2) . .
C1 S1 C2 102.7(2) . .
C1 S1 Cu4 106.53(19) . 2_544
C2 S1 Cu4 104.26(15) . 2_544
C1 S1 Cu3 110.86(19) . .
C2 S1 Cu3 107.40(16) . .
Cu4 S1 Cu3 123.09(5) 2_544 .
C5 S2 C8 101.3(3) . .
C5 S2 Cu2 103.62(17) . .
C8 S2 Cu2 104.6(2) . .
C9 S3 C12 98.7(4) . .
C9 S3 Cu1 105.09(17) . .
C12 S3 Cu1 105.6(3) . .

loop_
_geom_bond_atom_site_label_1
_geom_bond_atom_site_label_2
_geom_bond_distance
_geom_bond_site_symmetry_2
C1 S1 1.797(5) .
C1 H1 0.9800 .
C1 H2 0.9800 .
C1 H3 0.9800 .
C2 C3 1.519(6) .
C2 S1 1.806(4) .
C2 H9 0.9900 .
C2 H10 0.9900 .
C3 C4 1.531(7) .
C3 H4 0.9900 .
C3 H5 0.9900 .
C4 H6 0.9800 .
C4 H7 0.9800 .
C4 H8 0.9800 .
C5 C6 1.500(8) .
C5 S2 1.806(6) .
C5 H16 0.9900 .
C5 H17 0.9900 .
C6 C7 1.514(9) .
C6 H14 0.9900 .
C6 H15 0.9900 .
C7 H11 0.9800 .
C7 H12 0.9800 .
C7 H13 0.9800 .
C8 S2 1.813(6) .
C8 H18 0.9800 .
C8 H19 0.9800 .
C8 H20 0.9800 .
C9 C10 1.511(9) .
C9 S3 1.799(6) .
C9 H21 0.9900 .
C9 H27 0.9900 .
C10 C11 1.517(10) .
C10 H22 0.9900 .
C10 H26 0.9900 .
C11 H23 0.9800 .
C11 H24 0.9800 .
C11 H25 0.9800 .
C12 S3 1.799(8) .
C12 H28 0.9800 .
C12 H29 0.9800 .
C12 H30 0.9800 .
Cu1 S3 2.3058(14) .
Cu1 I2 2.6826(7) .
Cu1 Cu4 2.6842(8) .
Cu1 Cu2 2.6864(9) .
Cu1 I4 2.7032(8) .
Cu1 I1 2.7312(7) .
Cu1 Cu3 2.8191(8) .
Cu2 S2 2.2980(14) .
Cu2 I4 2.6572(7) .
Cu2 Cu4 2.6840(9) .
Cu2 I2 2.6984(8) .
Cu2 I3 2.7298(7) .
Cu2 Cu3 2.7305(9) .
Cu3 S1 2.3246(12) .
Cu3 I1 2.6486(6) .
Cu3 I2 2.6707(6) .
Cu3 I3 2.6719(6) .
Cu3 Cu4 2.7143(8) .
Cu4 S1 2.3095(12) 2_554
Cu4 I3 2.6336(6) .
Cu4 I4 2.6385(7) .
Cu4 I1 2.7057(7) .
S1 Cu4 2.3095(12) 2_544

loop_
_geom_torsion_atom_site_label_1
_geom_torsion_atom_site_label_2
_geom_torsion_atom_site_label_3
_geom_torsion_atom_site_label_4
_geom_torsion
_geom_torsion_site_symmetry_1
_geom_torsion_site_symmetry_4
S1 C2 C3 C4 -171.8(4) . .
S2 C5 C6 C7 -177.7(5) . .
S3 C9 C10 C11 174.3(4) . .
S3 Cu1 Cu2 S2 11.36(14) . .
I2 Cu1 Cu2 S2 -67.74(8) . .
Cu4 Cu1 Cu2 S2 154.45(9) . .
I4 Cu1 Cu2 S2 85.20(8) . .
I1 Cu1 Cu2 S2 -167.66(8) . .
Cu3 Cu1 Cu2 S2 -135.94(9) . .
S3 Cu1 Cu2 I4 -73.85(9) . .
I2 Cu1 Cu2 I4 -152.95(2) . .
Cu4 Cu1 Cu2 I4 69.25(2) . .
I1 Cu1 Cu2 I4 107.13(3) . .
Cu3 Cu1 Cu2 I4 138.86(3) . .
S3 Cu1 Cu2 Cu4 -143.10(9) . .
I2 Cu1 Cu2 Cu4 137.80(3) . .
I4 Cu1 Cu2 Cu4 -69.25(2) . .
I1 Cu1 Cu2 Cu4 37.88(2) . .
Cu3 Cu1 Cu2 Cu4 69.61(2) . .
S3 Cu1 Cu2 I2 79.10(9) . .
Cu4 Cu1 Cu2 I2 -137.80(3) . .
I4 Cu1 Cu2 I2 152.95(3) . .
I1 Cu1 Cu2 I2 -99.92(3) . .
Cu3 Cu1 Cu2 I2 -68.20(2) . .
S3 Cu1 Cu2 I3 -175.65(8) . .
I2 Cu1 Cu2 I3 105.25(3) . .
Cu4 Cu1 Cu2 I3 -32.55(3) . .
I4 Cu1 Cu2 I3 -101.80(3) . .
I1 Cu1 Cu2 I3 5.33(4) . .
Cu3 Cu1 Cu2 I3 37.05(2) . .
S3 Cu1 Cu2 Cu3 147.30(9) . .
I2 Cu1 Cu2 Cu3 68.20(2) . .
Cu4 Cu1 Cu2 Cu3 -69.61(2) . .
I4 Cu1 Cu2 Cu3 -138.86(3) . .
I1 Cu1 Cu2 Cu3 -31.72(2) . .
S2 Cu2 Cu3 S1 -5.98(10) . .
I4 Cu2 Cu3 S1 173.89(6) . .
Cu4 Cu2 Cu3 S1 142.57(7) . .
Cu1 Cu2 Cu3 S1 -148.11(7) . .
I2 Cu2 Cu3 S1 -78.65(6) . .
I3 Cu2 Cu3 S1 73.76(6) . .
S2 Cu2 Cu3 I1 175.20(6) . .
I4 Cu2 Cu3 I1 -4.92(3) . .
Cu4 Cu2 Cu3 I1 -36.25(2) . .
Cu1 Cu2 Cu3 I1 33.07(2) . .
I2 Cu2 Cu3 I1 102.53(2) . .
I3 Cu2 Cu3 I1 -105.06(2) . .
S2 Cu2 Cu3 I2 72.67(7) . .
I4 Cu2 Cu3 I2 -107.45(3) . .
Cu4 Cu2 Cu3 I2 -138.78(3) . .
Cu1 Cu2 Cu3 I2 -69.46(2) . .
I3 Cu2 Cu3 I2 152.41(2) . .
S2 Cu2 Cu3 I3 -79.74(7) . .
I4 Cu2 Cu3 I3 100.14(3) . .
Cu4 Cu2 Cu3 I3 68.81(2) . .
Cu1 Cu2 Cu3 I3 138.13(3) . .
I2 Cu2 Cu3 I3 -152.41(2) . .
S2 Cu2 Cu3 Cu4 -148.55(7) . .
I4 Cu2 Cu3 Cu4 31.32(2) . .
Cu1 Cu2 Cu3 Cu4 69.32(2) . .
I2 Cu2 Cu3 Cu4 138.78(3) . .
I3 Cu2 Cu3 Cu4 -68.81(2) . .
S2 Cu2 Cu3 Cu1 142.13(7) . .
I4 Cu2 Cu3 Cu1 -37.99(2) . .
Cu4 Cu2 Cu3 Cu1 -69.32(2) . .
I2 Cu2 Cu3 Cu1 69.46(2) . .
I3 Cu2 Cu3 Cu1 -138.13(3) . .
S3 Cu1 Cu3 S1 -3.13(12) . .
I2 Cu1 Cu3 S1 71.23(7) . .
Cu4 Cu1 Cu3 S1 -145.60(7) . .
Cu2 Cu1 Cu3 S1 143.26(7) . .
I4 Cu1 Cu3 S1 179.46(7) . .
I1 Cu1 Cu3 S1 -73.46(7) . .
S3 Cu1 Cu3 I1 70.33(8) . .
I2 Cu1 Cu3 I1 144.69(2) . .
Cu4 Cu1 Cu3 I1 -72.14(2) . .
Cu2 Cu1 Cu3 I1 -143.28(3) . .
I4 Cu1 Cu3 I1 -107.07(3) . .
S3 Cu1 Cu3 I2 -74.36(8) . .
Cu4 Cu1 Cu3 I2 143.17(3) . .
Cu2 Cu1 Cu3 I2 72.03(2) . .
I4 Cu1 Cu3 I2 108.23(3) . .
I1 Cu1 Cu3 I2 -144.69(2) . .
S3 Cu1 Cu3 I3 176.16(8) . .
I2 Cu1 Cu3 I3 -109.48(2) . .
Cu4 Cu1 Cu3 I3 33.69(2) . .
Cu2 Cu1 Cu3 I3 -37.45(2) . .
I4 Cu1 Cu3 I3 -1.25(3) . .
I1 Cu1 Cu3 I3 105.83(2) . .
S3 Cu1 Cu3 Cu4 142.47(9) . .
I2 Cu1 Cu3 Cu4 -143.17(3) . .
Cu2 Cu1 Cu3 Cu4 -71.14(3) . .
I4 Cu1 Cu3 Cu4 -34.93(2) . .
I1 Cu1 Cu3 Cu4 72.14(2) . .
S3 Cu1 Cu3 Cu2 -146.39(9) . .
I2 Cu1 Cu3 Cu2 -72.03(2) . .
Cu4 Cu1 Cu3 Cu2 71.14(3) . .
I4 Cu1 Cu3 Cu2 36.20(2) . .
I1 Cu1 Cu3 Cu2 143.28(3) . .
S2 Cu2 Cu4 S1 -13.16(13) . 2_554
I4 Cu2 Cu4 S1 64.81(7) . 2_554
Cu1 Cu2 Cu4 S1 136.63(8) . 2_554
I2 Cu2 Cu4 S1 174.13(7) . 2_554
I3 Cu2 Cu4 S1 -80.13(7) . 2_554
Cu3 Cu2 Cu4 S1 -149.56(8) . 2_554
S2 Cu2 Cu4 I3 66.97(9) . .
I4 Cu2 Cu4 I3 144.94(2) . .
Cu1 Cu2 Cu4 I3 -143.24(3) . .
I2 Cu2 Cu4 I3 -105.74(3) . .
Cu3 Cu2 Cu4 I3 -69.44(2) . .
S2 Cu2 Cu4 I4 -77.97(9) . .
Cu1 Cu2 Cu4 I4 71.82(2) . .
I2 Cu2 Cu4 I4 109.32(3) . .
I3 Cu2 Cu4 I4 -144.94(2) . .
Cu3 Cu2 Cu4 I4 145.63(3) . .
S2 Cu2 Cu4 Cu1 -149.79(10) . .
I4 Cu2 Cu4 Cu1 -71.82(2) . .
I2 Cu2 Cu4 Cu1 37.50(3) . .
I3 Cu2 Cu4 Cu1 143.24(3) . .
Cu3 Cu2 Cu4 Cu1 73.81(3) . .
S2 Cu2 Cu4 I1 171.70(9) . .
I4 Cu2 Cu4 I1 -110.34(3) . .
Cu1 Cu2 Cu4 I1 -38.51(3) . .
I2 Cu2 Cu4 I1 -1.02(3) . .
I3 Cu2 Cu4 I1 104.73(3) . .
Cu3 Cu2 Cu4 I1 35.29(2) . .
S2 Cu2 Cu4 Cu3 136.40(10) . .
I4 Cu2 Cu4 Cu3 -145.63(3) . .
Cu1 Cu2 Cu4 Cu3 -73.81(3) . .
I2 Cu2 Cu4 Cu3 -36.31(2) . .
I3 Cu2 Cu4 Cu3 69.44(2) . .
S3 Cu1 Cu4 S1 -2.00(12) . 2_554
I2 Cu1 Cu4 S1 175.43(6) . 2_554
Cu2 Cu1 Cu4 S1 -146.70(7) . 2_554
I4 Cu1 Cu4 S1 -76.75(6) . 2_554
I1 Cu1 Cu4 S1 75.87(6) . 2_554
Cu3 Cu1 Cu4 S1 143.10(6) . 2_554
S3 Cu1 Cu4 I3 179.37(8) . .
I2 Cu1 Cu4 I3 -3.20(4) . .
Cu2 Cu1 Cu4 I3 34.67(3) . .
I4 Cu1 Cu4 I3 104.62(3) . .
I1 Cu1 Cu4 I3 -102.76(3) . .
Cu3 Cu1 Cu4 I3 -35.53(2) . .
S3 Cu1 Cu4 I4 74.75(8) . .
I2 Cu1 Cu4 I4 -107.82(3) . .
Cu2 Cu1 Cu4 I4 -69.95(2) . .
I1 Cu1 Cu4 I4 152.62(2) . .
Cu3 Cu1 Cu4 I4 -140.15(3) . .
S3 Cu1 Cu4 Cu2 144.70(9) . .
I2 Cu1 Cu4 Cu2 -37.87(3) . .
I4 Cu1 Cu4 Cu2 69.95(2) . .
I1 Cu1 Cu4 Cu2 -137.43(3) . .
Cu3 Cu1 Cu4 Cu2 -70.20(3) . .
S3 Cu1 Cu4 I1 -77.87(8) . .
I2 Cu1 Cu4 I1 99.56(3) . .
Cu2 Cu1 Cu4 I1 137.43(3) . .
I4 Cu1 Cu4 I1 -152.62(2) . .
Cu3 Cu1 Cu4 I1 67.23(2) . .
S3 Cu1 Cu4 Cu3 -145.10(9) . .
I2 Cu1 Cu4 Cu3 32.33(2) . .
Cu2 Cu1 Cu4 Cu3 70.20(3) . .
I4 Cu1 Cu4 Cu3 140.15(3) . .
I1 Cu1 Cu4 Cu3 -67.23(2) . .
S1 Cu3 Cu4 S1 11.50(11) . 2_554
I1 Cu3 Cu4 S1 -66.96(6) . 2_554
I2 Cu3 Cu4 S1 -170.20(6) . 2_554
I3 Cu3 Cu4 S1 80.67(6) . 2_554
Cu2 Cu3 Cu4 S1 153.07(7) . 2_554
Cu1 Cu3 Cu4 S1 -137.82(7) . 2_554
S1 Cu3 Cu4 I3 -69.17(6) . .
I1 Cu3 Cu4 I3 -147.63(2) . .
I2 Cu3 Cu4 I3 109.13(2) . .
Cu2 Cu3 Cu4 I3 72.40(2) . .
Cu1 Cu3 Cu4 I3 141.51(3) . .
S1 Cu3 Cu4 I4 -173.41(6) . .
I1 Cu3 Cu4 I4 108.13(3) . .
I2 Cu3 Cu4 I4 4.89(3) . .
I3 Cu3 Cu4 I4 -104.24(3) . .
Cu2 Cu3 Cu4 I4 -31.84(2) . .
Cu1 Cu3 Cu4 I4 37.27(2) . .
S1 Cu3 Cu4 Cu2 -141.57(7) . .
I1 Cu3 Cu4 Cu2 139.97(3) . .
I2 Cu3 Cu4 Cu2 36.73(2) . .
I3 Cu3 Cu4 Cu2 -72.40(2) . .
Cu1 Cu3 Cu4 Cu2 69.11(2) . .
S1 Cu3 Cu4 Cu1 149.32(7) . .
I1 Cu3 Cu4 Cu1 70.86(2) . .
I2 Cu3 Cu4 Cu1 -32.38(2) . .
I3 Cu3 Cu4 Cu1 -141.51(3) . .
Cu2 Cu3 Cu4 Cu1 -69.11(2) . .
S1 Cu3 Cu4 I1 78.46(6) . .
I2 Cu3 Cu4 I1 -103.25(2) . .
I3 Cu3 Cu4 I1 147.63(2) . .
Cu2 Cu3 Cu4 I1 -139.97(3) . .
Cu1 Cu3 Cu4 I1 -70.86(2) . .
S1 Cu3 I1 Cu4 -143.66(4) . .
I2 Cu3 I1 Cu4 99.47(3) . .
I3 Cu3 I1 Cu4 -29.46(2) . .
Cu2 Cu3 I1 Cu4 35.61(2) . .
Cu1 Cu3 I1 Cu4 67.92(2) . .
S1 Cu3 I1 Cu1 148.42(4) . .
I2 Cu3 I1 Cu1 31.55(2) . .
I3 Cu3 I1 Cu1 -97.38(3) . .
Cu4 Cu3 I1 Cu1 -67.92(2) . .
Cu2 Cu3 I1 Cu1 -32.31(2) . .
S1 Cu4 I1 Cu3 146.36(4) 2_554 .
I3 Cu4 I1 Cu3 29.80(2) . .
I4 Cu4 I1 Cu3 -101.05(3) . .
Cu2 Cu4 I1 Cu3 -36.25(2) . .
Cu1 Cu4 I1 Cu3 -74.39(2) . .
S1 Cu4 I1 Cu1 -139.25(4) 2_554 .
I3 Cu4 I1 Cu1 104.18(3) . .
I4 Cu4 I1 Cu1 -26.67(2) . .
Cu2 Cu4 I1 Cu1 38.14(3) . .
Cu3 Cu4 I1 Cu1 74.39(2) . .
S3 Cu1 I1 Cu3 -146.74(5) . .
I2 Cu1 I1 Cu3 -30.83(2) . .
Cu4 Cu1 I1 Cu3 70.57(2) . .
Cu2 Cu1 I1 Cu3 32.67(3) . .
I4 Cu1 I1 Cu3 95.88(3) . .
S3 Cu1 I1 Cu4 142.69(5) . .
I2 Cu1 I1 Cu4 -101.40(3) . .
Cu2 Cu1 I1 Cu4 -37.90(3) . .
I4 Cu1 I1 Cu4 25.32(2) . .
Cu3 Cu1 I1 Cu4 -70.57(2) . .
S1 Cu3 I2 Cu1 -148.82(4) . .
I1 Cu3 I2 Cu1 -32.07(2) . .
I3 Cu3 I2 Cu1 95.04(3) . .
Cu4 Cu3 I2 Cu1 32.21(2) . .
Cu2 Cu3 I2 Cu1 68.57(2) . .
S1 Cu3 I2 Cu2 142.62(4) . .
I1 Cu3 I2 Cu2 -100.64(3) . .
I3 Cu3 I2 Cu2 26.48(2) . .
Cu4 Cu3 I2 Cu2 -36.35(2) . .
Cu1 Cu3 I2 Cu2 -68.57(2) . .
S3 Cu1 I2 Cu3 145.67(5) . .
Cu4 Cu1 I2 Cu3 -32.73(3) . .
Cu2 Cu1 I2 Cu3 -70.43(2) . .
I4 Cu1 I2 Cu3 -95.76(3) . .
I1 Cu1 I2 Cu3 30.44(2) . .
S3 Cu1 I2 Cu2 -143.90(5) . .
Cu4 Cu1 I2 Cu2 37.70(3) . .
I4 Cu1 I2 Cu2 -25.32(2) . .
I1 Cu1 I2 Cu2 100.88(3) . .
Cu3 Cu1 I2 Cu2 70.43(2) . .
S2 Cu2 I2 Cu3 -139.40(5) . .
I4 Cu2 I2 Cu3 100.46(3) . .
Cu4 Cu2 I2 Cu3 36.85(2) . .
Cu1 Cu2 I2 Cu3 74.44(2) . .
I3 Cu2 I2 Cu3 -25.29(2) . .
S2 Cu2 I2 Cu1 146.16(5) . .
I4 Cu2 I2 Cu1 26.02(2) . .
Cu4 Cu2 I2 Cu1 -37.59(3) . .
I3 Cu2 I2 Cu1 -99.73(3) . .
Cu3 Cu2 I2 Cu1 -74.44(2) . .
S1 Cu4 I3 Cu3 -142.32(4) 2_554 .
I4 Cu4 I3 Cu3 103.36(3) . .
Cu2 Cu4 I3 Cu3 70.75(2) . .
Cu1 Cu4 I3 Cu3 36.73(3) . .
I1 Cu4 I3 Cu3 -29.32(2) . .
S1 Cu4 I3 Cu2 146.93(4) 2_554 .
I4 Cu4 I3 Cu2 32.60(2) . .
Cu1 Cu4 I3 Cu2 -34.02(3) . .
I1 Cu4 I3 Cu2 -100.07(3) . .
Cu3 Cu4 I3 Cu2 -70.75(2) . .
S1 Cu3 I3 Cu4 146.15(4) . .
I1 Cu3 I3 Cu4 30.15(2) . .
I2 Cu3 I3 Cu4 -95.93(3) . .
Cu2 Cu3 I3 Cu4 -69.66(2) . .
Cu1 Cu3 I3 Cu4 -33.47(2) . .
S1 Cu3 I3 Cu2 -144.19(4) . .
I1 Cu3 I3 Cu2 99.82(3) . .
I2 Cu3 I3 Cu2 -26.26(2) . .
Cu4 Cu3 I3 Cu2 69.66(2) . .
Cu1 Cu3 I3 Cu2 36.20(2) . .
S2 Cu2 I3 Cu4 -151.06(5) . .
I4 Cu2 I3 Cu4 -31.49(2) . .
Cu1 Cu2 I3 Cu4 33.24(3) . .
I2 Cu2 I3 Cu4 97.48(3) . .
Cu3 Cu2 I3 Cu4 72.10(2) . .
S2 Cu2 I3 Cu3 136.85(5) . .
I4 Cu2 I3 Cu3 -103.59(3) . .
Cu4 Cu2 I3 Cu3 -72.10(2) . .
Cu1 Cu2 I3 Cu3 -38.86(3) . .
I2 Cu2 I3 Cu3 25.39(2) . .
S1 Cu4 I4 Cu2 -150.80(4) 2_554 .
I3 Cu4 I4 Cu2 -33.28(2) . .
Cu1 Cu4 I4 Cu2 70.21(2) . .
I1 Cu4 I4 Cu2 96.84(3) . .
Cu3 Cu4 I4 Cu2 32.15(3) . .
S1 Cu4 I4 Cu1 138.98(4) 2_554 .
I3 Cu4 I4 Cu1 -103.49(3) . .
Cu2 Cu4 I4 Cu1 -70.21(2) . .
I1 Cu4 I4 Cu1 26.63(2) . .
Cu3 Cu4 I4 Cu1 -38.06(3) . .
S2 Cu2 I4 Cu4 148.25(5) . .
Cu1 Cu2 I4 Cu4 -70.49(2) . .
I2 Cu2 I4 Cu4 -96.22(3) . .
I3 Cu2 I4 Cu4 31.12(2) . .
Cu3 Cu2 I4 Cu4 -31.67(3) . .
S2 Cu2 I4 Cu1 -141.27(5) . .
Cu4 Cu2 I4 Cu1 70.49(2) . .
I2 Cu2 I4 Cu1 -25.74(2) . .
I3 Cu2 I4 Cu1 101.61(3) . .
Cu3 Cu2 I4 Cu1 38.82(3) . .
S3 Cu1 I4 Cu4 -143.39(5) . .
I2 Cu1 I4 Cu4 97.12(3) . .
Cu2 Cu1 I4 Cu4 71.45(2) . .
I1 Cu1 I4 Cu4 -25.68(2) . .
Cu3 Cu1 I4 Cu4 35.10(2) . .
S3 Cu1 I4 Cu2 145.16(5) . .
I2 Cu1 I4 Cu2 25.68(2) . .
Cu4 Cu1 I4 Cu2 -71.45(2) . .
I1 Cu1 I4 Cu2 -97.13(3) . .
Cu3 Cu1 I4 Cu2 -36.35(2) . .
C3 C2 S1 C1 -63.4(4) . .
C3 C2 S1 Cu4 -174.3(3) . 2_544
C3 C2 S1 Cu3 53.6(4) . .
I1 Cu3 S1 C1 -97.5(2) . .
I2 Cu3 S1 C1 20.8(2) . .
I3 Cu3 S1 C1 143.6(2) . .
Cu4 Cu3 S1 C1 -161.0(2) . .
Cu2 Cu3 S1 C1 83.7(2) . .
Cu1 Cu3 S1 C1 -37.1(2) . .
I1 Cu3 S1 C2 151.09(16) . .
I2 Cu3 S1 C2 -90.70(16) . .
I3 Cu3 S1 C2 32.14(16) . .
Cu4 Cu3 S1 C2 87.59(17) . .
Cu2 Cu3 S1 C2 -27.74(18) . .
Cu1 Cu3 S1 C2 -148.57(16) . .
I1 Cu3 S1 Cu4 30.26(6) . 2_544
I2 Cu3 S1 Cu4 148.47(5) . 2_544
I3 Cu3 S1 Cu4 -88.69(5) . 2_544
Cu4 Cu3 S1 Cu4 -33.23(10) . 2_544
Cu2 Cu3 S1 Cu4 -148.56(5) . 2_544
Cu1 Cu3 S1 Cu4 90.61(8) . 2_544
C6 C5 S2 C8 -64.6(5) . .
C6 C5 S2 Cu2 -172.8(4) . .
I4 Cu2 S2 C5 -63.7(2) . .
Cu4 Cu2 S2 C5 0.2(2) . .
Cu1 Cu2 S2 C5 -132.0(2) . .
I2 Cu2 S2 C5 173.07(19) . .
I3 Cu2 S2 C5 54.9(2) . .
Cu3 Cu2 S2 C5 116.2(2) . .
I4 Cu2 S2 C8 -169.4(2) . .
Cu4 Cu2 S2 C8 -105.5(3) . .
Cu1 Cu2 S2 C8 122.3(3) . .
I2 Cu2 S2 C8 67.3(2) . .
I3 Cu2 S2 C8 -50.8(3) . .
Cu3 Cu2 S2 C8 10.5(3) . .
C10 C9 S3 C12 175.6(5) . .
C10 C9 S3 Cu1 -75.6(4) . .
I2 Cu1 S3 C9 -137.8(2) . .
Cu4 Cu1 S3 C9 39.6(2) . .
Cu2 Cu1 S3 C9 158.2(2) . .
I4 Cu1 S3 C9 98.9(2) . .
I1 Cu1 S3 C9 -22.7(2) . .
Cu3 Cu1 S3 C9 -78.5(2) . .
I2 Cu1 S3 C12 -34.0(3) . .
Cu4 Cu1 S3 C12 143.4(3) . .
Cu2 Cu1 S3 C12 -98.0(3) . .
I4 Cu1 S3 C12 -157.3(3) . .
I1 Cu1 S3 C12 81.0(3) . .
Cu3 Cu1 S3 C12 25.3(3) . .
